data_7010503
loop_
_publ_author_name
'Adams, Christopher J.'
'Anderson, Kirsty M.'
'Bartlett, Ian M.'
'Connelly, Neil G.'
'Orpen, A. Guy'
'Paget, Timothy J.'
'Phetmung, Hirihattaya'
'Smith, David W.'

_publ_section_title
;
 Molybdenum-based alkyne--isocyanide coupling reactions: synthesis of a
 reactive diiminometallacyclopentene complex
;
_journal_issue 8
_journal_name_full 'Journal of the Chemical Society, Dalton Transactions'
_journal_page_first 1284
_journal_paper_doi 10.1039/b010018h
_journal_year 2001
_chemical_formula_sum 'C38 H44 B Cl2 F4 Mo N3'
_chemical_formula_weight 796.41
_chemical_name_systematic
;
?
;
_space_group_IT_number 14
_symmetry_cell_setting monoclinic
_symmetry_space_group_name_Hall '-P 2ybc'
_symmetry_space_group_name_H-M 'P 1 21/c 1'
_atom_sites_solution_hydrogens geom
_atom_sites_solution_primary direct
_atom_sites_solution_secondary difmap
_audit_creation_method SHELXL-97
_cell_angle_alpha 90.00
_cell_angle_beta 113.917(14)
_cell_angle_gamma 90.00
_cell_formula_units_Z 4
_cell_length_a 15.989(5)
_cell_length_b 15.553(5)
_cell_length_c 16.489(5)
_cell_measurement_reflns_used 76
_cell_measurement_temperature 173(2)
_cell_measurement_theta_max 50
_cell_measurement_theta_min 5
_cell_volume 3748(2)
_computing_cell_refinement 'Bruker SMART'
_computing_data_collection 'Bruker SMART'
_computing_data_reduction 'Bruker SHELXTL'
_computing_molecular_graphics 'Bruker SHELXTL'
_computing_publication_material 'Bruker SHELXTL'
_computing_structure_refinement 'SHELXL-97 (Sheldrick, 1997)'
_computing_structure_solution 'SHELXS-97 (Sheldrick, 1990)'
_diffrn_ambient_temperature 173(2)
_diffrn_measured_fraction_theta_full 0.996
_diffrn_measured_fraction_theta_max 0.996
_diffrn_measurement_device_type 'Siemens CCD Area Diffractometer'
_diffrn_measurement_method '\w rotation with narrow frames'
_diffrn_radiation_monochromator graphite
_diffrn_radiation_source 'fine-focus sealed tube'
_diffrn_radiation_type MoK\a
_diffrn_radiation_wavelength 0.71073
_diffrn_reflns_av_R_equivalents 0.0952
_diffrn_reflns_av_sigmaI/netI 0.1169
_diffrn_reflns_limit_h_max 19
_diffrn_reflns_limit_h_min -19
_diffrn_reflns_limit_k_max 18
_diffrn_reflns_limit_k_min -18
_diffrn_reflns_limit_l_max 19
_diffrn_reflns_limit_l_min -19
_diffrn_reflns_number 19503
_diffrn_reflns_theta_full 25.00
_diffrn_reflns_theta_max 25.00
_diffrn_reflns_theta_min 1.88
_diffrn_standards_decay_% 0
_exptl_absorpt_coefficient_mu 0.543
_exptl_absorpt_correction_T_max 0.987650
_exptl_absorpt_correction_T_min 0.835985
_exptl_absorpt_correction_type multi-scan
_exptl_absorpt_process_details 'SADABS (Sheldrick, 1996)'
_exptl_crystal_colour red
_exptl_crystal_density_diffrn 1.411
_exptl_crystal_density_meas ?
_exptl_crystal_density_method .
_exptl_crystal_description block
_exptl_crystal_F_000 1640
_exptl_crystal_size_max 0.42
_exptl_crystal_size_mid 0.32
_exptl_crystal_size_min 0.16
_refine_diff_density_max 0.696
_refine_diff_density_min -0.757
_refine_diff_density_rms 0.099
_refine_ls_extinction_method none
_refine_ls_goodness_of_fit_ref 1.023
_refine_ls_hydrogen_treatment constr
_refine_ls_matrix_type full
_refine_ls_number_parameters 453
_refine_ls_number_reflns 6568
_refine_ls_number_restraints 0
_refine_ls_restrained_S_all 1.023
_refine_ls_R_factor_all 0.1248
_refine_ls_R_factor_gt 0.0566
_refine_ls_shift/su_max 0.001
_refine_ls_shift/su_mean 0.000
_refine_ls_structure_factor_coef Fsqd
_refine_ls_weighting_details 'calc w=1/[\s^2^(Fo^2^)+(0.0492P)^2^+0.0000P] where P=(Fo^2^+2Fc^2^)/3'
_refine_ls_weighting_scheme calc
_refine_ls_wR_factor_gt 0.1025
_refine_ls_wR_factor_ref 0.1279
_reflns_number_gt 3923
_reflns_number_total 6568
_reflns_threshold_expression >2sigma(I)
_cod_data_source_file b010018h.txt
_cod_data_source_block 5
_cod_depositor_comments
;
The following automatic conversions were performed:
'_symmetry_cell_setting' value 'Monoclinic' changed to 'monoclinic'
according to '/home/saulius/struct/CIF-dictionaries/cif_core.dic'
dictionary named 'cif_core.dic' version 2.4.1 from 2010-06-29.

Automatic conversion script
Id: cif_fix_enum 1527 2010-12-29 10:47:43Z saulius 
;
_cod_original_sg_symbol_H-M P2(1)/c
_cod_database_code 7010503

loop_
_symmetry_equiv_pos_as_xyz
'x, y, z'
'-x, y+1/2, -z+1/2'
'-x, -y, -z'
'x, -y-1/2, z-1/2'

loop_
_atom_site_label
_atom_site_type_symbol
_atom_site_fract_x
_atom_site_fract_y
_atom_site_fract_z
_atom_site_U_iso_or_equiv
_atom_site_adp_type
_atom_site_occupancy
_atom_site_symmetry_multiplicity
_atom_site_calc_flag
_atom_site_refinement_flags
_atom_site_disorder_assembly
_atom_site_disorder_group
Mo1 Mo 0.74196(3) -0.12953(3) 0.24813(3) 0.02202(15) Uani 1 1 d . . .
N1 N 0.5609(3) -0.0890(3) 0.2849(3) 0.0335(12) Uani 1 1 d . . .
N2 N 0.8502(3) -0.1072(3) 0.1173(3) 0.0278(11) Uani 1 1 d . . .
C1 C 0.6275(4) -0.1029(4) 0.2753(4) 0.0288(14) Uani 1 1 d . . .
C2 C 0.8212(4) -0.1166(4) 0.1702(4) 0.0279(13) Uani 1 1 d . . .
N3 N 0.7340(3) 0.0098(3) 0.2260(3) 0.0260(12) Uani 1 1 d . . .
C3 C 0.7878(3) -0.0100(4) 0.3043(4) 0.0256(14) Uani 1 1 d . . .
C4 C 0.8418(4) 0.0430(3) 0.3833(4) 0.0315(15) Uani 1 1 d . . .
H5A H 0.9071 0.0401 0.3932 0.038 Uiso 1 1 calc R . .
H5B H 0.8361 0.0175 0.4358 0.038 Uiso 1 1 calc R . .
C11 C 0.7853(4) -0.2699(4) 0.2557(4) 0.0282(14) Uani 1 1 d . . .
C12 C 0.8647(4) -0.2261(3) 0.3136(4) 0.0277(14) Uani 1 1 d . . .
C13 C 0.8476(4) -0.1899(4) 0.3848(4) 0.0261(14) Uani 1 1 d . . .
C14 C 0.7577(4) -0.2143(3) 0.3728(3) 0.0241(13) Uani 1 1 d . . .
C15 C 0.7173(4) -0.2630(3) 0.2908(4) 0.0253(13) Uani 1 1 d . . .
C16 C 0.7756(4) -0.3237(4) 0.1770(4) 0.0405(16) Uani 1 1 d . . .
H16A H 0.7875 -0.3841 0.1951 0.061 Uiso 1 1 calc R . .
H16B H 0.8196 -0.3043 0.1534 0.061 Uiso 1 1 calc R . .
H16C H 0.7134 -0.3180 0.1312 0.061 Uiso 1 1 calc R . .
C17 C 0.9570(4) -0.2254(4) 0.3108(4) 0.0381(16) Uani 1 1 d . . .
H17A H 0.9978 -0.2647 0.3560 0.057 Uiso 1 1 calc R . .
H17B H 0.9823 -0.1671 0.3225 0.057 Uiso 1 1 calc R . .
H17C H 0.9514 -0.2440 0.2520 0.057 Uiso 1 1 calc R . .
C18 C 0.9182(4) -0.1489(4) 0.4658(4) 0.0351(15) Uani 1 1 d . . .
H18A H 0.9554 -0.1936 0.5061 0.053 Uiso 1 1 calc R . .
H18B H 0.8878 -0.1145 0.4957 0.053 Uiso 1 1 calc R . .
H18C H 0.9575 -0.1116 0.4484 0.053 Uiso 1 1 calc R . .
C19 C 0.7194(4) -0.2029(4) 0.4410(4) 0.0347(15) Uani 1 1 d . . .
H19A H 0.7445 -0.2472 0.4869 0.052 Uiso 1 1 calc R . .
H19B H 0.6526 -0.2083 0.4128 0.052 Uiso 1 1 calc R . .
H19C H 0.7359 -0.1459 0.4681 0.052 Uiso 1 1 calc R . .
C20 C 0.6278(4) -0.3100(4) 0.2587(4) 0.0377(16) Uani 1 1 d . . .
H20A H 0.6391 -0.3716 0.2706 0.057 Uiso 1 1 calc R . .
H20B H 0.5945 -0.3008 0.1947 0.057 Uiso 1 1 calc R . .
H20C H 0.5912 -0.2883 0.2897 0.057 Uiso 1 1 calc R . .
C21 C 0.4867(4) -0.0706(4) 0.3074(4) 0.0395(17) Uani 1 1 d . . .
C22 C 0.4082(4) -0.1207(5) 0.2706(5) 0.055(2) Uani 1 1 d . . .
C23 C 0.3384(5) -0.1027(6) 0.2980(6) 0.072(3) Uani 1 1 d . . .
H23A H 0.2836 -0.1355 0.2754 0.086 Uiso 1 1 calc R . .
C24 C 0.3482(5) -0.0381(7) 0.3573(6) 0.072(3) Uani 1 1 d . . .
H24A H 0.3008 -0.0283 0.3769 0.086 Uiso 1 1 calc R . .
C25 C 0.4241(5) 0.0126(5) 0.3890(5) 0.060(2) Uani 1 1 d . . .
H25 H 0.4271 0.0592 0.4273 0.072 Uiso 1 1 calc R . .
C26 C 0.4974(4) -0.0028(4) 0.3659(4) 0.0436(18) Uani 1 1 d . . .
C27 C 0.3989(5) -0.1919(5) 0.2044(6) 0.083(3) Uani 1 1 d . . .
H27A H 0.3342 -0.1996 0.1652 0.124 Uiso 1 1 calc R . .
H27B H 0.4233 -0.2456 0.2364 0.124 Uiso 1 1 calc R . .
H27C H 0.4333 -0.1763 0.1691 0.124 Uiso 1 1 calc R . .
C28 C 0.5821(4) 0.0510(4) 0.4006(5) 0.0532(19) Uani 1 1 d . . .
H28A H 0.5924 0.0757 0.3508 0.080 Uiso 1 1 calc R . .
H28B H 0.6345 0.0152 0.4364 0.080 Uiso 1 1 calc R . .
H28C H 0.5748 0.0974 0.4374 0.080 Uiso 1 1 calc R . .
C31 C 0.7185(4) 0.0831(3) 0.1694(4) 0.0259(13) Uani 1 1 d . . .
C32 C 0.7934(4) 0.1243(4) 0.1626(4) 0.0317(14) Uani 1 1 d . . .
C33 C 0.7752(4) 0.1943(4) 0.1064(4) 0.0431(17) Uani 1 1 d . . .
H33A H 0.8247 0.2241 0.1012 0.052 Uiso 1 1 calc R . .
C34 C 0.6877(5) 0.2217(4) 0.0581(5) 0.0511(19) Uani 1 1 d . . .
H34A H 0.6771 0.2704 0.0205 0.061 Uiso 1 1 calc R . .
C35 C 0.6150(4) 0.1794(4) 0.0638(4) 0.0429(17) Uani 1 1 d . . .
H35A H 0.5546 0.1985 0.0290 0.051 Uiso 1 1 calc R . .
C36 C 0.6285(4) 0.1080(4) 0.1205(4) 0.0329(15) Uani 1 1 d . . .
C37 C 0.5485(4) 0.0644(4) 0.1266(4) 0.0451(18) Uani 1 1 d . . .
H37A H 0.5514 0.0709 0.1868 0.068 Uiso 1 1 calc R . .
H37B H 0.5496 0.0031 0.1130 0.068 Uiso 1 1 calc R . .
H37C H 0.4919 0.0904 0.0840 0.068 Uiso 1 1 calc R . .
C38 C 0.8918(4) 0.0968(4) 0.2139(4) 0.0389(16) Uani 1 1 d . . .
H38A H 0.9265 0.1063 0.1775 0.058 Uiso 1 1 calc R . .
H38B H 0.8936 0.0356 0.2287 0.058 Uiso 1 1 calc R . .
H38C H 0.9189 0.1306 0.2685 0.058 Uiso 1 1 calc R . .
C41 C 0.8739(4) -0.0938(4) 0.0444(4) 0.0279(14) Uani 1 1 d . . .
C42 C 0.9601(4) -0.1203(4) 0.0514(4) 0.0279(13) Uani 1 1 d . . .
C43 C 0.9798(4) -0.1080(4) -0.0228(4) 0.0370(16) Uani 1 1 d . . .
H43A H 1.0372 -0.1260 -0.0211 0.044 Uiso 1 1 calc R . .
C44 C 0.9170(4) -0.0699(4) -0.0988(4) 0.0374(16) Uani 1 1 d . . .
H44A H 0.9318 -0.0623 -0.1486 0.045 Uiso 1 1 calc R . .
C45 C 0.8337(4) -0.0431(4) -0.1033(4) 0.0375(16) Uani 1 1 d . . .
H45A H 0.7922 -0.0161 -0.1559 0.045 Uiso 1 1 calc R . .
C46 C 0.8085(4) -0.0547(4) -0.0318(4) 0.0325(15) Uani 1 1 d . . .
C47 C 0.7176(4) -0.0262(4) -0.0361(4) 0.0430(17) Uani 1 1 d . . .
H47A H 0.6864 -0.0749 -0.0228 0.065 Uiso 1 1 calc R . .
H47B H 0.6804 -0.0045 -0.0957 0.065 Uiso 1 1 calc R . .
H47C H 0.7264 0.0196 0.0074 0.065 Uiso 1 1 calc R . .
C48 C 1.0288(4) -0.1603(4) 0.1351(4) 0.0412(17) Uani 1 1 d . . .
H48A H 1.0066 -0.2167 0.1441 0.062 Uiso 1 1 calc R . .
H48B H 1.0372 -0.1230 0.1857 0.062 Uiso 1 1 calc R . .
H48C H 1.0874 -0.1671 0.1299 0.062 Uiso 1 1 calc R . .
B1 B 0.8800(5) 0.4733(5) 0.1241(5) 0.0393(19) Uani 1 1 d . . .
F1 F 0.8085(2) 0.5205(2) 0.0628(2) 0.0380(9) Uani 1 1 d . . .
F2 F 0.9563(2) 0.4804(2) 0.1069(2) 0.0550(11) Uani 1 1 d . . .
F3 F 0.8971(3) 0.4975(3) 0.2072(2) 0.0940(18) Uani 1 1 d . . .
F4 F 0.8538(3) 0.3877(3) 0.1153(4) 0.1032(18) Uani 1 1 d . . .
Cl1 Cl 0.62411(10) -0.15796(10) 0.09844(10) 0.0369(4) Uani 1 1 d . . .
Cl2 Cl 0.80827(12) 0.15323(10) 0.37502(12) 0.0507(5) Uani 1 1 d . . .

loop_
_atom_site_aniso_label
_atom_site_aniso_U_11
_atom_site_aniso_U_22
_atom_site_aniso_U_33
_atom_site_aniso_U_23
_atom_site_aniso_U_13
_atom_site_aniso_U_12
Mo1 0.0253(3) 0.0260(3) 0.0187(3) 0.0017(3) 0.0129(2) -0.0001(2)
N1 0.030(3) 0.042(3) 0.034(3) 0.010(2) 0.020(3) 0.003(2)
N2 0.034(3) 0.033(3) 0.025(3) 0.003(2) 0.020(2) 0.002(2)
C1 0.025(3) 0.031(4) 0.027(3) 0.002(3) 0.007(3) -0.005(3)
C2 0.027(3) 0.030(4) 0.025(3) -0.002(3) 0.008(3) 0.003(3)
N3 0.023(3) 0.028(3) 0.028(3) 0.002(2) 0.012(2) 0.001(2)
C3 0.021(3) 0.033(4) 0.027(4) 0.001(3) 0.014(3) 0.004(3)
C4 0.038(4) 0.026(4) 0.030(4) 0.003(3) 0.013(3) 0.001(3)
C11 0.045(4) 0.024(3) 0.025(3) 0.002(3) 0.024(3) 0.003(3)
C12 0.031(3) 0.026(3) 0.030(4) 0.004(3) 0.016(3) 0.004(3)
C13 0.031(3) 0.026(3) 0.020(3) 0.002(3) 0.009(3) 0.008(2)
C14 0.034(3) 0.023(3) 0.019(3) 0.002(2) 0.015(3) 0.002(3)
C15 0.034(3) 0.022(3) 0.021(3) 0.004(3) 0.012(3) -0.001(3)
C16 0.063(4) 0.033(4) 0.032(4) -0.001(3) 0.026(4) 0.005(3)
C17 0.038(4) 0.051(4) 0.034(4) 0.018(3) 0.024(3) 0.009(3)
C18 0.040(4) 0.032(4) 0.029(4) 0.002(3) 0.009(3) 0.005(3)
C19 0.042(4) 0.046(4) 0.026(3) 0.000(3) 0.024(3) -0.001(3)
C20 0.049(4) 0.034(4) 0.033(4) 0.003(3) 0.020(3) -0.008(3)
C21 0.030(4) 0.058(5) 0.042(4) 0.021(4) 0.027(3) 0.010(3)
C22 0.031(4) 0.066(5) 0.074(5) 0.026(5) 0.027(4) 0.002(4)
C23 0.036(4) 0.102(8) 0.083(7) 0.051(6) 0.031(5) 0.016(4)
C24 0.053(5) 0.115(8) 0.074(7) 0.053(6) 0.054(5) 0.041(5)
C25 0.070(6) 0.078(6) 0.052(5) 0.035(4) 0.045(5) 0.042(5)
C26 0.045(4) 0.059(5) 0.035(4) 0.023(3) 0.024(4) 0.020(4)
C27 0.056(5) 0.068(6) 0.120(8) -0.008(6) 0.031(6) -0.022(4)
C28 0.066(5) 0.051(5) 0.050(5) 0.000(4) 0.030(4) 0.010(4)
C31 0.031(3) 0.023(3) 0.023(3) 0.005(3) 0.010(3) 0.006(3)
C32 0.038(3) 0.025(3) 0.036(4) 0.001(3) 0.020(3) -0.005(3)
C33 0.047(4) 0.039(4) 0.046(4) 0.016(3) 0.022(4) -0.002(3)
C34 0.055(5) 0.039(4) 0.050(5) 0.019(3) 0.012(4) 0.002(4)
C35 0.037(4) 0.044(4) 0.039(4) 0.010(3) 0.006(3) 0.005(3)
C36 0.031(3) 0.031(4) 0.034(4) 0.003(3) 0.010(3) -0.003(3)
C37 0.028(3) 0.051(4) 0.051(4) 0.018(4) 0.011(3) 0.008(3)
C38 0.030(3) 0.043(4) 0.047(4) 0.012(3) 0.019(3) -0.002(3)
C41 0.040(4) 0.027(3) 0.026(3) -0.006(3) 0.023(3) -0.005(3)
C42 0.040(3) 0.026(3) 0.024(3) -0.005(3) 0.020(3) -0.004(3)
C43 0.051(4) 0.037(4) 0.036(4) -0.009(3) 0.030(4) -0.006(3)
C44 0.062(4) 0.037(4) 0.027(4) -0.006(3) 0.032(4) -0.015(3)
C45 0.052(4) 0.042(4) 0.020(3) 0.001(3) 0.016(3) -0.005(3)
C46 0.043(4) 0.030(4) 0.030(4) -0.008(3) 0.021(3) -0.009(3)
C47 0.046(4) 0.053(5) 0.030(4) 0.011(3) 0.016(3) 0.008(3)
C48 0.045(4) 0.051(4) 0.035(4) -0.001(3) 0.024(3) 0.004(3)
B1 0.037(4) 0.052(5) 0.030(5) 0.002(4) 0.015(4) 0.005(4)
F1 0.0360(19) 0.053(2) 0.032(2) 0.0094(17) 0.0209(17) 0.0110(16)
F2 0.032(2) 0.079(3) 0.061(3) 0.011(2) 0.026(2) 0.0044(18)
F3 0.103(4) 0.151(5) 0.025(2) 0.007(3) 0.022(3) 0.071(3)
F4 0.079(3) 0.052(3) 0.173(6) 0.022(3) 0.046(4) -0.003(2)
Cl1 0.0353(9) 0.0477(10) 0.0220(8) -0.0011(7) 0.0057(7) -0.0058(7)
Cl2 0.0657(12) 0.0355(10) 0.0469(11) -0.0064(8) 0.0188(10) 0.0038(8)

loop_
_atom_type_symbol
_atom_type_description
_atom_type_scat_dispersion_real
_atom_type_scat_dispersion_imag
_atom_type_scat_source
C C 0.0033 0.0016 'International Tables Vol C Tables 4.2.6.8 and 6.1.1.4'
H H 0.0000 0.0000 'International Tables Vol C Tables 4.2.6.8 and 6.1.1.4'
B B 0.0013 0.0007 'International Tables Vol C Tables 4.2.6.8 and 6.1.1.4'
N N 0.0061 0.0033 'International Tables Vol C Tables 4.2.6.8 and 6.1.1.4'
F F 0.0171 0.0103 'International Tables Vol C Tables 4.2.6.8 and 6.1.1.4'
Mo Mo -1.6832 0.6857 'International Tables Vol C Tables 4.2.6.8 and 6.1.1.4'
Cl Cl 0.1484 0.1585 'International Tables Vol C Tables 4.2.6.8 and 6.1.1.4'

loop_
_geom_angle_atom_site_label_1
_geom_angle_atom_site_label_2
_geom_angle_atom_site_label_3
_geom_angle
_geom_angle_site_symmetry_1
_geom_angle_site_symmetry_3
_geom_angle_publ_flag
C3 Mo1 C1 84.7(2) . . ?
C3 Mo1 C2 89.7(2) . . ?
C1 Mo1 C2 152.6(2) . . ?
C3 Mo1 N3 34.36(18) . . ?
C1 Mo1 N3 80.98(18) . . ?
C2 Mo1 N3 79.42(18) . . ?
C3 Mo1 C15 138.9(2) . . ?
C1 Mo1 C15 80.7(2) . . ?
C2 Mo1 C15 119.2(2) . . ?
N3 Mo1 C15 161.21(18) . . ?
C3 Mo1 C11 142.2(2) . . ?
C1 Mo1 C11 116.8(2) . . ?
C2 Mo1 C11 83.3(2) . . ?
N3 Mo1 C11 162.16(17) . . ?
C15 Mo1 C11 36.55(18) . . ?
C3 Mo1 C12 106.8(2) . . ?
C1 Mo1 C12 131.7(2) . . ?
C2 Mo1 C12 75.56(19) . . ?
N3 Mo1 C12 133.43(17) . . ?
C15 Mo1 C12 59.59(19) . . ?
C11 Mo1 C12 35.51(18) . . ?
C3 Mo1 C14 102.5(2) . . ?
C1 Mo1 C14 73.7(2) . . ?
C2 Mo1 C14 133.69(19) . . ?
N3 Mo1 C14 132.29(17) . . ?
C15 Mo1 C14 36.40(18) . . ?
C11 Mo1 C14 59.77(18) . . ?
C12 Mo1 C14 58.13(18) . . ?
C3 Mo1 C13 86.8(2) . . ?
C1 Mo1 C13 102.7(2) . . ?
C2 Mo1 C13 103.8(2) . . ?
N3 Mo1 C13 121.06(18) . . ?
C15 Mo1 C13 59.70(19) . . ?
C11 Mo1 C13 59.29(19) . . ?
C12 Mo1 C13 34.89(18) . . ?
C14 Mo1 C13 34.71(17) . . ?
C3 Mo1 Cl1 126.64(16) . . ?
C1 Mo1 Cl1 82.53(16) . . ?
C2 Mo1 Cl1 79.32(15) . . ?
N3 Mo1 Cl1 92.38(12) . . ?
C15 Mo1 Cl1 89.32(14) . . ?
C11 Mo1 Cl1 88.57(15) . . ?
C12 Mo1 Cl1 120.09(15) . . ?
C14 Mo1 Cl1 122.61(13) . . ?
C13 Mo1 Cl1 146.53(14) . . ?
C1 N1 C21 173.2(6) . . ?
C2 N2 C41 172.5(5) . . ?
N1 C1 Mo1 175.8(5) . . ?
N2 C2 Mo1 168.9(5) . . ?
C3 N3 C31 136.5(5) . . ?
C3 N3 Mo1 67.7(3) . . ?
C31 N3 Mo1 151.6(4) . . ?
N3 C3 C4 132.3(5) . . ?
N3 C3 Mo1 77.9(3) . . ?
C4 C3 Mo1 149.6(4) . . ?
C3 C4 Cl2 114.6(4) . . ?
C12 C11 C15 108.2(5) . . ?
C12 C11 C16 127.1(5) . . ?
C15 C11 C16 124.4(5) . . ?
C12 C11 Mo1 75.2(3) . . ?
C15 C11 Mo1 71.6(3) . . ?
C16 C11 Mo1 124.4(4) . . ?
C11 C12 C13 109.1(5) . . ?
C11 C12 C17 127.5(5) . . ?
C13 C12 C17 123.0(5) . . ?
C11 C12 Mo1 69.3(3) . . ?
C13 C12 Mo1 73.9(3) . . ?
C17 C12 Mo1 129.1(4) . . ?
C14 C13 C12 107.6(5) . . ?
C14 C13 C18 126.3(5) . . ?
C12 C13 C18 125.1(5) . . ?
C14 C13 Mo1 71.7(3) . . ?
C12 C13 Mo1 71.2(3) . . ?
C18 C13 Mo1 131.4(4) . . ?
C13 C14 C15 108.1(5) . . ?
C13 C14 C19 124.4(5) . . ?
C15 C14 C19 126.8(5) . . ?
C13 C14 Mo1 73.6(3) . . ?
C15 C14 Mo1 68.3(3) . . ?
C19 C14 Mo1 131.0(4) . . ?
C11 C15 C14 107.0(5) . . ?
C11 C15 C20 126.5(5) . . ?
C14 C15 C20 125.7(5) . . ?
C11 C15 Mo1 71.8(3) . . ?
C14 C15 Mo1 75.3(3) . . ?
C20 C15 Mo1 126.6(4) . . ?
C22 C21 C26 124.2(6) . . ?
C22 C21 N1 118.7(6) . . ?
C26 C21 N1 117.1(6) . . ?
C21 C22 C23 116.5(8) . . ?
C21 C22 C27 122.0(6) . . ?
C23 C22 C27 121.5(7) . . ?
C24 C23 C22 120.3(8) . . ?
C25 C24 C23 121.9(7) . . ?
C24 C25 C26 120.8(8) . . ?
C25 C26 C21 116.1(7) . . ?
C25 C26 C28 122.1(7) . . ?
C21 C26 C28 121.8(6) . . ?
C36 C31 C32 123.0(5) . . ?
C36 C31 N3 117.7(5) . . ?
C32 C31 N3 119.2(5) . . ?
C33 C32 C31 117.3(5) . . ?
C33 C32 C38 119.1(5) . . ?
C31 C32 C38 123.6(5) . . ?
C34 C33 C32 121.6(6) . . ?
C33 C34 C35 120.4(6) . . ?
C34 C35 C36 121.1(6) . . ?
C31 C36 C35 116.6(5) . . ?
C31 C36 C37 123.5(5) . . ?
C35 C36 C37 119.9(5) . . ?
C42 C41 C46 123.6(5) . . ?
C42 C41 N2 118.7(5) . . ?
C46 C41 N2 117.7(5) . . ?
C43 C42 C41 116.8(5) . . ?
C43 C42 C48 121.3(5) . . ?
C41 C42 C48 121.8(5) . . ?
C44 C43 C42 121.0(6) . . ?
C45 C44 C43 120.9(6) . . ?
C44 C45 C46 121.3(6) . . ?
C45 C46 C41 116.3(5) . . ?
C45 C46 C47 121.8(6) . . ?
C41 C46 C47 121.9(5) . . ?
F3 B1 F2 111.2(6) . . ?
F3 B1 F4 107.8(6) . . ?
F2 B1 F4 108.3(6) . . ?
F3 B1 F1 111.3(6) . . ?
F2 B1 F1 110.3(6) . . ?
F4 B1 F1 107.9(6) . . ?

loop_
_geom_bond_atom_site_label_1
_geom_bond_atom_site_label_2
_geom_bond_distance
_geom_bond_site_symmetry_2
_geom_bond_publ_flag
Mo1 C3 2.074(6) . ?
Mo1 C1 2.094(6) . ?
Mo1 C2 2.148(6) . ?
Mo1 N3 2.192(4) . ?
Mo1 C15 2.276(5) . ?
Mo1 C11 2.279(6) . ?
Mo1 C12 2.357(5) . ?
Mo1 C14 2.369(5) . ?
Mo1 C13 2.393(5) . ?
Mo1 Cl1 2.4631(16) . ?
N1 C1 1.158(6) . ?
N1 C21 1.409(7) . ?
N2 C2 1.152(6) . ?
N2 C41 1.415(7) . ?
N3 C3 1.265(6) . ?
N3 C31 1.431(6) . ?
C3 C4 1.486(7) . ?
C4 Cl2 1.786(6) . ?
C11 C12 1.416(7) . ?
C11 C15 1.428(7) . ?
C11 C16 1.498(7) . ?
C12 C13 1.424(7) . ?
C12 C17 1.495(7) . ?
C13 C14 1.421(7) . ?
C13 C18 1.498(7) . ?
C14 C15 1.453(7) . ?
C14 C19 1.492(7) . ?
C15 C20 1.500(7) . ?
C21 C22 1.390(9) . ?
C21 C26 1.392(9) . ?
C22 C23 1.392(9) . ?
C22 C27 1.519(10) . ?
C23 C24 1.365(11) . ?
C24 C25 1.361(11) . ?
C25 C26 1.392(8) . ?
C26 C28 1.495(9) . ?
C31 C36 1.388(7) . ?
C31 C32 1.403(7) . ?
C32 C33 1.381(8) . ?
C32 C38 1.515(7) . ?
C33 C34 1.368(8) . ?
C34 C35 1.370(8) . ?
C35 C36 1.411(8) . ?
C36 C37 1.486(7) . ?
C41 C42 1.397(7) . ?
C41 C46 1.406(8) . ?
C42 C43 1.396(7) . ?
C42 C48 1.505(8) . ?
C43 C44 1.381(8) . ?
C44 C45 1.367(8) . ?
C45 C46 1.405(8) . ?
C46 C47 1.493(7) . ?
B1 F3 1.337(8) . ?
B1 F2 1.365(8) . ?
B1 F4 1.386(8) . ?
B1 F1 1.389(8) . ?
